data_6000403
loop_
_publ_author_name
'Zachwieja, U.'
'Wlodarski, J.'

_publ_section_title
;
 K3Au5Pb: Layers of (2)(infinity)[AuAu3/2] gold tetrahedra and
 (1)(infinity)[Pb-2/2] lead chains
;
_journal_name_full 'Zeitschrift Fur Anorganische Und Allgemeine Chemie'
_journal_page_first 1569
_journal_page_last 1572
_journal_paper_doi 10.1002/(SICI)1521-3749(199810)624:10<1569::AID-ZAAC1569>3.0.CO;2-V
_journal_volume 624
_journal_year 1998
_chemical_formula_sum 'Au5 K3 Pb'
_space_group_name_H-M_alt 'I m m a'
_cell_angle_alpha 90.000
_cell_angle_beta 90.000
_cell_angle_gamma 90.000
_cell_length_a 5.6460
_cell_length_b 19.5000
_cell_length_c 8.4120
_cell_volume 926.14
_cod_database_code 6000403

loop_
_atom_site_label
_atom_site_fract_x
_atom_site_fract_y
_atom_site_fract_z
? ? ? ?
